data_4315801
loop_
_publ_author_name
'Susan K. Hanson'
'R. Tom Baker'
'John C. Gordon'
'Brian L. Scott'
'David L. Thorn'

_publ_section_title
;
 Aerobic Oxidation of Lignin Models Using a Base Metal Vanadium Catalyst
;
_journal_name_full 'Inorganic Chemistry'
_journal_page_first 5611
_journal_page_last 5618
_journal_paper_doi 10.1021/ic100528n
_journal_volume 49
_journal_year 2010
_chemical_formula_sum 'C11 H15 N O7 S2 V'
_chemical_formula_weight 388.30
_chemical_name_systematic
; 
 ? 
;
_space_group_IT_number 2
_symmetry_cell_setting triclinic
_symmetry_space_group_name_Hall '-P 1'
_symmetry_space_group_name_H-M 'P -1'
_atom_sites_solution_hydrogens geom
_atom_sites_solution_primary direct
_atom_sites_solution_secondary difmap
_audit_creation_method SHELXL-97
_cell_angle_alpha 82.2480(10)
_cell_angle_beta 69.0760(10)
_cell_angle_gamma 70.1570(10)
_cell_formula_units_Z 2
_cell_length_a 8.2720(12)
_cell_length_b 9.1873(13)
_cell_length_c 11.4084(16)
_cell_measurement_temperature 120(1)
_cell_volume 761.66(19)
_computing_cell_refinement 'SAINT+, v. 7.06 (Bruker AXS, 2001)'
_computing_data_collection 'APEX II, v. 1.08 (Bruker AXS, 2003)'
_computing_data_reduction 'SAINT+, v. 7.06 (Bruker AXS, 2001)'
_computing_molecular_graphics 'SHELXTL, v. 6.10, (Bruker AXS, 2000)'
_computing_publication_material 'SHELXTL, v. 6.10, (Bruker AXS, 2000)'
_computing_structure_refinement 'SHELXL-97 (Sheldrick, 1997)'
_computing_structure_solution 'SHELXS-97 (Sheldrick, 1990)'
_diffrn_ambient_temperature 120(1)
_diffrn_measured_fraction_theta_full 0.995
_diffrn_measured_fraction_theta_max 0.923
_diffrn_measurement_device_type 'Bruker D8 with APEXII CCD'
_diffrn_measurement_method '\w scans'
_diffrn_radiation_monochromator graphite
_diffrn_radiation_source 'fine-focus sealed tube'
_diffrn_radiation_type MoK\a
_diffrn_radiation_wavelength 0.71073
_diffrn_reflns_av_R_equivalents 0.0319
_diffrn_reflns_av_sigmaI/netI 0.0401
_diffrn_reflns_limit_h_max 10
_diffrn_reflns_limit_h_min -11
_diffrn_reflns_limit_k_max 11
_diffrn_reflns_limit_k_min -12
_diffrn_reflns_limit_l_max 14
_diffrn_reflns_limit_l_min -15
_diffrn_reflns_number 8680
_diffrn_reflns_theta_full 25.00
_diffrn_reflns_theta_max 28.36
_diffrn_reflns_theta_min 1.91
_diffrn_standards_decay_% 0
_diffrn_standards_interval_count 0
_diffrn_standards_interval_time 0
_diffrn_standards_number 0
_exptl_absorpt_coefficient_mu 0.958
_exptl_absorpt_correction_T_max 0.9103
_exptl_absorpt_correction_T_min 0.8316
_exptl_absorpt_correction_type multi-scan
_exptl_absorpt_process_details 'SADABS 2.03 (Sheldrick, 2001)'
_exptl_crystal_colour green
_exptl_crystal_density_diffrn 1.693
_exptl_crystal_density_method 'not measured'
_exptl_crystal_description block
_exptl_crystal_F_000 398
_exptl_crystal_size_max 0.20
_exptl_crystal_size_mid 0.18
_exptl_crystal_size_min 0.10
_refine_diff_density_max 0.533
_refine_diff_density_min -0.422
_refine_diff_density_rms 0.083
_refine_ls_extinction_method none
_refine_ls_goodness_of_fit_ref 1.486
_refine_ls_hydrogen_treatment constr
_refine_ls_matrix_type full
_refine_ls_number_parameters 203
_refine_ls_number_reflns 3516
_refine_ls_number_restraints 0
_refine_ls_restrained_S_all 1.486
_refine_ls_R_factor_all 0.0413
_refine_ls_R_factor_gt 0.0363
_refine_ls_shift/su_max 0.006
_refine_ls_shift/su_mean 0.001
_refine_ls_structure_factor_coef Fsqd
_refine_ls_weighting_details 'calc w=1/[\s^2^(Fo^2^)+(0.0375P)^2^+0.0000P] where P=(Fo^2^+2Fc^2^)/3'
_refine_ls_weighting_scheme calc
_refine_ls_wR_factor_gt 0.1017
_refine_ls_wR_factor_ref 0.1041
_reflns_number_gt 3121
_reflns_number_total 3516
_reflns_threshold_expression >2sigma(I)
_cod_data_source_file ic100528n_si_001_4.cif
_cod_data_source_block apx911
_cod_database_code 4315801

loop_
_symmetry_equiv_pos_as_xyz
'x, y, z'
'-x, -y, -z'

loop_
_atom_site_label
_atom_site_type_symbol
_atom_site_fract_x
_atom_site_fract_y
_atom_site_fract_z
_atom_site_U_iso_or_equiv
_atom_site_adp_type
_atom_site_occupancy
_atom_site_symmetry_multiplicity
_atom_site_calc_flag
_atom_site_refinement_flags
_atom_site_disorder_assembly
_atom_site_disorder_group
V1 V 0.39057(5) 0.66338(4) 0.22257(3) 0.01320(12) Uani 1 1 d . . .
S1 S 0.13653(7) 0.77135(6) 0.05728(5) 0.01466(14) Uani 1 1 d . . .
S2 S 0.58280(8) 0.73279(7) 0.39682(5) 0.01678(15) Uani 1 1 d . . .
O1 O 0.4448(2) 0.47834(19) 0.22049(16) 0.0230(4) Uani 1 1 d . . .
O2 O 0.3329(2) 0.71588(18) 0.06119(14) 0.0162(3) Uani 1 1 d . . .
O3 O 0.4390(2) 0.6677(2) 0.38709(15) 0.0211(4) Uani 1 1 d . . .
O4 O 0.6150(2) 0.72609(18) 0.12713(14) 0.0151(3) Uani 1 1 d . . .
O5 O 0.7396(2) 0.9154(2) 0.04927(16) 0.0211(4) Uani 1 1 d . . .
O6 O 0.1211(2) 0.72776(18) 0.32531(15) 0.0163(3) Uani 1 1 d . . .
O7 O -0.1371(2) 0.9157(2) 0.41713(16) 0.0243(4) Uani 1 1 d . . .
N1 N 0.3051(2) 0.9101(2) 0.23789(17) 0.0130(4) Uani 1 1 d . . .
C1 C 0.6110(3) 0.8700(3) 0.1117(2) 0.0153(5) Uani 1 1 d . . .
C2 C 0.4261(3) 0.9843(3) 0.1803(2) 0.0136(4) Uani 1 1 d . . .
C3 C 0.3787(3) 1.1421(3) 0.1883(2) 0.0183(5) Uani 1 1 d . . .
H3 H 0.4618 1.1947 0.1459 0.022 Uiso 1 1 calc R . .
C4 C 0.2014(3) 1.2204(3) 0.2624(2) 0.0203(5) Uani 1 1 d . . .
H4 H 0.1663 1.3267 0.2724 0.024 Uiso 1 1 calc R . .
C5 C 0.0760(3) 1.1407(3) 0.3216(2) 0.0189(5) Uani 1 1 d . . .
H5 H -0.0426 1.1923 0.3708 0.023 Uiso 1 1 calc R . .
C6 C 0.1335(3) 0.9833(3) 0.3051(2) 0.0152(5) Uani 1 1 d . . .
C7 C 0.0266(3) 0.8702(3) 0.3549(2) 0.0159(5) Uani 1 1 d . . .
C8 C 0.0769(3) 0.5987(3) 0.0831(2) 0.0217(5) Uani 1 1 d . . .
H8A H 0.1690 0.5219 0.0247 0.033 Uiso 1 1 calc R . .
H8B H -0.0382 0.6195 0.0714 0.033 Uiso 1 1 calc R . .
H8C H 0.0677 0.5614 0.1673 0.033 Uiso 1 1 calc R . .
C9 C 0.1658(3) 0.7976(3) -0.1052(2) 0.0199(5) Uani 1 1 d . . .
H9A H 0.2023 0.8881 -0.1360 0.030 Uiso 1 1 calc R . .
H9B H 0.0528 0.8103 -0.1175 0.030 Uiso 1 1 calc R . .
H9C H 0.2580 0.7087 -0.1500 0.030 Uiso 1 1 calc R . .
C10 C 0.5007(3) 0.7887(3) 0.5554(2) 0.0227(5) Uani 1 1 d . . .
H10A H 0.3870 0.8709 0.5716 0.034 Uiso 1 1 calc R . .
H10B H 0.5879 0.8236 0.5712 0.034 Uiso 1 1 calc R . .
H10C H 0.4828 0.7017 0.6094 0.034 Uiso 1 1 calc R . .
C11 C 0.7679(3) 0.5660(3) 0.4024(2) 0.0243(5) Uani 1 1 d . . .
H11A H 0.7265 0.5008 0.4718 0.036 Uiso 1 1 calc R . .
H11B H 0.8619 0.5968 0.4127 0.036 Uiso 1 1 calc R . .
H11C H 0.8154 0.5103 0.3257 0.036 Uiso 1 1 calc R . .

loop_
_atom_site_aniso_label
_atom_site_aniso_U_11
_atom_site_aniso_U_22
_atom_site_aniso_U_33
_atom_site_aniso_U_23
_atom_site_aniso_U_13
_atom_site_aniso_U_12
V1 0.0131(2) 0.0116(2) 0.0160(2) 0.00125(15) -0.00631(16) -0.00432(15)
S1 0.0133(3) 0.0163(3) 0.0153(3) -0.0009(2) -0.0061(2) -0.0043(2)
S2 0.0193(3) 0.0198(3) 0.0155(3) 0.0041(2) -0.0087(2) -0.0099(2)
O1 0.0269(9) 0.0141(9) 0.0274(10) 0.0011(7) -0.0109(8) -0.0045(7)
O2 0.0125(8) 0.0220(9) 0.0159(8) -0.0001(7) -0.0070(6) -0.0053(7)
O3 0.0250(9) 0.0303(10) 0.0177(9) 0.0075(7) -0.0126(7) -0.0178(8)
O4 0.0115(8) 0.0146(8) 0.0191(8) -0.0003(6) -0.0058(6) -0.0034(6)
O5 0.0153(8) 0.0252(9) 0.0233(9) 0.0031(7) -0.0044(7) -0.0103(7)
O6 0.0161(8) 0.0162(8) 0.0184(8) 0.0004(6) -0.0062(7) -0.0071(7)
O7 0.0143(8) 0.0282(10) 0.0246(10) -0.0011(8) -0.0002(7) -0.0060(7)
N1 0.0134(9) 0.0145(10) 0.0118(9) 0.0001(7) -0.0041(7) -0.0054(8)
C1 0.0146(11) 0.0189(12) 0.0146(11) 0.0015(9) -0.0076(9) -0.0059(9)
C2 0.0158(11) 0.0161(11) 0.0122(10) 0.0015(8) -0.0082(9) -0.0058(9)
C3 0.0230(12) 0.0180(12) 0.0201(12) 0.0041(9) -0.0119(10) -0.0106(10)
C4 0.0243(13) 0.0127(11) 0.0254(13) -0.0003(10) -0.0130(10) -0.0025(10)
C5 0.0169(12) 0.0190(12) 0.0206(12) -0.0024(10) -0.0088(10) -0.0020(10)
C6 0.0150(11) 0.0175(12) 0.0133(11) -0.0003(9) -0.0058(9) -0.0040(9)
C7 0.0142(11) 0.0205(12) 0.0131(11) 0.0011(9) -0.0044(9) -0.0063(9)
C8 0.0210(12) 0.0212(13) 0.0283(13) 0.0037(10) -0.0120(10) -0.0107(10)
C9 0.0182(12) 0.0256(13) 0.0172(12) 0.0000(10) -0.0087(10) -0.0057(10)
C10 0.0209(13) 0.0287(14) 0.0180(12) -0.0040(10) -0.0065(10) -0.0060(11)
C11 0.0168(12) 0.0233(13) 0.0287(14) -0.0022(11) -0.0038(10) -0.0045(10)

loop_
_atom_type_symbol
_atom_type_description
_atom_type_scat_dispersion_real
_atom_type_scat_dispersion_imag
_atom_type_scat_source
C C 0.0033 0.0016 'International Tables Vol C Tables 4.2.6.8 and 6.1.1.4'
H H 0.0000 0.0000 'International Tables Vol C Tables 4.2.6.8 and 6.1.1.4'
N N 0.0061 0.0033 'International Tables Vol C Tables 4.2.6.8 and 6.1.1.4'
O O 0.0106 0.0060 'International Tables Vol C Tables 4.2.6.8 and 6.1.1.4'
S S 0.1246 0.1234 'International Tables Vol C Tables 4.2.6.8 and 6.1.1.4'
V V 0.3005 0.5294 'International Tables Vol C Tables 4.2.6.8 and 6.1.1.4'

loop_
_geom_angle_atom_site_label_1
_geom_angle_atom_site_label_2
_geom_angle_atom_site_label_3
_geom_angle
_geom_angle_site_symmetry_1
_geom_angle_site_symmetry_3
_geom_angle_publ_flag
O1 V1 O4 108.84(8) . . ?
O1 V1 O2 99.08(8) . . ?
O4 V1 O2 84.97(6) . . ?
O1 V1 O6 102.78(8) . . ?
O4 V1 O6 148.37(7) . . ?
O2 V1 O6 91.04(6) . . ?
O1 V1 O3 95.04(8) . . ?
O4 V1 O3 89.23(6) . . ?
O2 V1 O3 165.82(7) . . ?
O6 V1 O3 87.13(7) . . ?
O1 V1 N1 176.10(8) . . ?
O4 V1 N1 74.40(7) . . ?
O2 V1 N1 83.24(7) . . ?
O6 V1 N1 73.97(7) . . ?
O3 V1 N1 82.73(7) . . ?
O2 S1 C8 103.41(10) . . ?
O2 S1 C9 104.03(10) . . ?
C8 S1 C9 98.42(12) . . ?
O3 S2 C10 104.10(11) . . ?
O3 S2 C11 104.26(11) . . ?
C10 S2 C11 98.91(12) . . ?
S1 O2 V1 123.04(9) . . ?
S2 O3 V1 123.84(10) . . ?
C1 O4 V1 122.38(14) . . ?
C7 O6 V1 122.30(14) . . ?
C6 N1 C2 122.4(2) . . ?
C6 N1 V1 118.84(15) . . ?
C2 N1 V1 118.76(15) . . ?
O5 C1 O4 125.3(2) . . ?
O5 C1 C2 120.8(2) . . ?
O4 C1 C2 113.89(19) . . ?
N1 C2 C3 121.0(2) . . ?
N1 C2 C1 110.43(19) . . ?
C3 C2 C1 128.5(2) . . ?
C2 C3 C4 117.5(2) . . ?
C3 C4 C5 120.6(2) . . ?
C6 C5 C4 117.9(2) . . ?
N1 C6 C5 120.4(2) . . ?
N1 C6 C7 110.52(19) . . ?
C5 C6 C7 129.1(2) . . ?
O7 C7 O6 125.0(2) . . ?
O7 C7 C6 120.7(2) . . ?
O6 C7 C6 114.30(19) . . ?

loop_
_geom_bond_atom_site_label_1
_geom_bond_atom_site_label_2
_geom_bond_distance
_geom_bond_site_symmetry_2
_geom_bond_publ_flag
V1 O1 1.6055(17) . ?
V1 O4 2.0195(16) . ?
V1 O2 2.0202(15) . ?
V1 O6 2.0295(16) . ?
V1 O3 2.0623(16) . ?
V1 N1 2.1445(19) . ?
S1 O2 1.5440(16) . ?
S1 C8 1.774(2) . ?
S1 C9 1.775(2) . ?
S2 O3 1.5424(16) . ?
S2 C10 1.770(2) . ?
S2 C11 1.774(3) . ?
O4 C1 1.301(3) . ?
O5 C1 1.221(3) . ?
O6 C7 1.294(3) . ?
O7 C7 1.234(3) . ?
N1 C6 1.330(3) . ?
N1 C2 1.331(3) . ?
C1 C2 1.527(3) . ?
C2 C3 1.374(3) . ?
C3 C4 1.395(3) . ?
C4 C5 1.396(3) . ?
C5 C6 1.377(3) . ?
C6 C7 1.513(3) . ?
